data_1556641
loop_
_publ_author_name
'Begum, Nazma'
'Kaur, Supreet'
'Xiang, Ying'
'Yin, Heng'
'Mohiuddin, Golam'
'Rao, Nandiraju V. S.'
'Pal, Santanu Kumar'

_publ_section_title
;
 Photoswitchable Bent-Core Nematic Liquid Crystals with Methylated
 Azobenzene Wing Exhibiting Optic-Field-Enhanced Fr\'eedericksz Transition
 Effect
;
_journal_name_full 'The Journal of Physical Chemistry C'
_journal_paper_doi 10.1021/acs.jpcc.9b09326
_journal_year 2019
_chemical_formula_moiety 'C33 H32 Cl N3 O4'
_chemical_formula_sum 'C33 H32 Cl N3 O4'
_chemical_formula_weight 570.06
_space_group_crystal_system triclinic
_space_group_IT_number 2
_space_group_name_Hall '-P 1'
_space_group_name_H-M_alt 'P -1'
_atom_sites_solution_hydrogens geom
_atom_sites_solution_primary direct
_audit_creation_date 2019-06-21
_audit_creation_method
;
Olex2 1.2
(compiled 2018.05.29 svn.r3508 for OlexSys, GUI svn.r5506)
;
_cell_angle_alpha 90.120(7)
_cell_angle_beta 99.083(8)
_cell_angle_gamma 95.775(6)
_cell_formula_units_Z 2
_cell_length_a 8.2760(7)
_cell_length_b 9.9957(6)
_cell_length_c 17.6584(19)
_cell_measurement_reflns_used 1985
_cell_measurement_temperature 100.0(2)
_cell_measurement_theta_max 32.2680
_cell_measurement_theta_min 2.9340
_cell_volume 1434.9(2)
_computing_cell_refinement 'CrysAlisPro 1.171.39.35c (Rigaku OD, 2017)'
_computing_data_collection 'CrysAlisPro 1.171.39.35c (Rigaku OD, 2017)'
_computing_data_reduction 'CrysAlisPro 1.171.39.35c (Rigaku OD, 2017)'
_computing_molecular_graphics 'Olex2 (Dolomanov et al., 2009)'
_computing_publication_material 'Olex2 (Dolomanov et al., 2009)'
_computing_structure_refinement 'ShelXL (Sheldrick, 2015)'
_computing_structure_solution 'ShelXT (Sheldrick, 2015)'
_diffrn_ambient_environment N~2~
_diffrn_ambient_temperature 100.0(2)
_diffrn_detector 'CCD plate'
_diffrn_measured_fraction_theta_full 0.997
_diffrn_measured_fraction_theta_max 0.839
_diffrn_measurement_details
;
List of Runs (angles in degrees, time in seconds):

  # Type    Start    End  Width  t~exp~   \w     \q     \k     \f   Frames
--------------------------------------------------------------------------
  1  \w    -68.00  27.10   0.30   20.00    --   29.89  54.00  30.00  317
  2  \w     81.00 106.80   0.30   20.00    --   29.89  54.00-180.00   86
  3  \w    -68.00 113.80   0.30   20.00    --   29.89  54.00 -90.00  606
;
_diffrn_measurement_device 'two-circle diffractometer'
_diffrn_measurement_device_type 'XtaLAB Mini (ROW)'
_diffrn_measurement_method '\w scans'
_diffrn_orient_matrix_type 'CrysAlisPro convention (1999,Acta A55,543-557)'
_diffrn_orient_matrix_UB_11 -0.0647544000
_diffrn_orient_matrix_UB_12 0.0000581000
_diffrn_orient_matrix_UB_13 0.0219536000
_diffrn_orient_matrix_UB_21 0.0578040000
_diffrn_orient_matrix_UB_22 0.0002177000
_diffrn_orient_matrix_UB_23 0.0342528000
_diffrn_orient_matrix_UB_31 0.0087940000
_diffrn_orient_matrix_UB_32 0.0713306000
_diffrn_orient_matrix_UB_33 0.0006208000
_diffrn_radiation_monochromator graphite
_diffrn_radiation_probe x-ray
_diffrn_radiation_type MoK\a
_diffrn_radiation_wavelength 0.71073
_diffrn_reflns_av_R_equivalents 0.0371
_diffrn_reflns_av_unetI/netI 0.0820
_diffrn_reflns_Laue_measured_fraction_full 0.997
_diffrn_reflns_Laue_measured_fraction_max 0.839
_diffrn_reflns_limit_h_max 11
_diffrn_reflns_limit_h_min -9
_diffrn_reflns_limit_k_max 13
_diffrn_reflns_limit_k_min -14
_diffrn_reflns_limit_l_max 24
_diffrn_reflns_limit_l_min -25
_diffrn_reflns_number 10905
_diffrn_reflns_point_group_measured_fraction_full 0.997
_diffrn_reflns_point_group_measured_fraction_max 0.839
_diffrn_reflns_theta_full 25.242
_diffrn_reflns_theta_max 32.715
_diffrn_reflns_theta_min 2.591
_diffrn_source 'fine-focus sealed X-ray tube'
_diffrn_source_type 'Rigaku (Mo) X-ray Source'
_exptl_absorpt_coefficient_mu 0.176
_exptl_absorpt_correction_T_max 1.00000
_exptl_absorpt_correction_T_min 0.56132
_exptl_absorpt_correction_type multi-scan
_exptl_absorpt_process_details
;
CrysAlisPro 1.171.39.35c (Rigaku Oxford Diffraction, 2017)
Empirical absorption correction using spherical harmonics,
 implemented in SCALE3 ABSPACK scaling algorithm.
;
_exptl_crystal_colour 'clear light orange'
_exptl_crystal_colour_lustre clear
_exptl_crystal_colour_modifier light
_exptl_crystal_colour_primary orange
_exptl_crystal_density_diffrn 1.319
_exptl_crystal_description block
_exptl_crystal_F_000 600
_exptl_crystal_size_max 0.4
_exptl_crystal_size_mid 0.3
_exptl_crystal_size_min 0.2
_refine_diff_density_max 0.929
_refine_diff_density_min -0.545
_refine_diff_density_rms 0.084
_refine_ls_extinction_method none
_refine_ls_goodness_of_fit_ref 1.059
_refine_ls_hydrogen_treatment constr
_refine_ls_matrix_type full
_refine_ls_number_parameters 374
_refine_ls_number_reflns 8876
_refine_ls_number_restraints 0
_refine_ls_restrained_S_all 1.059
_refine_ls_R_factor_all 0.0948
_refine_ls_R_factor_gt 0.0623
_refine_ls_shift/su_max 0.002
_refine_ls_shift/su_mean 0.000
_refine_ls_structure_factor_coef Fsqd
_refine_ls_weighting_details 'w=1/[\s^2^(Fo^2^)+(0.0698P)^2^] where P=(Fo^2^+2Fc^2^)/3'
_refine_ls_weighting_scheme calc
_refine_ls_wR_factor_gt 0.1493
_refine_ls_wR_factor_ref 0.1850
_reflns_Friedel_coverage 0.000
_reflns_number_gt 5555
_reflns_number_total 8876
_reflns_threshold_expression 'I > 2\s(I)'
_cod_data_source_file jp9b09326_si_002.cif
_cod_data_source_block 5-mm-cl
_cod_database_code 1556641
_shelx_shelxl_version_number 2014/7
_shelx_space_group_comment
;
The symmetry employed for this shelxl refinement is uniquely defined
by the following loop, which should always be used as a source of
symmetry information in preference to the above space-group names.
They are only intended as comments.
;
_reflns_odcompleteness_completeness 99.86
_reflns_odcompleteness_iscentric 1
_reflns_odcompleteness_theta 24.97
_olex2_refinement_description
;
1. Fixed Uiso
 At 1.2 times of:
  All C(H) groups, All C(H,H) groups
 At 1.5 times of:
  All C(H,H,H) groups, All O(H) groups
2.a Secondary CH2 refined with riding coordinates:
 C29(H29a,H29b), C31(H31a,H31b), C30(H30a,H30b), C32(H32a,H32b)
2.b Aromatic/amide H refined with riding coordinates:
 C21(H21), C5(H5), C20(H20), C6(H6), C27(H27), C19(H19), C3(H3a), C11(H11),
 C28(H28), C25(H25), C8(H8), C22(H22), C9(H9), C2(H2)
2.c Idealised Me refined as rotating group:
 C17(H17a,H17b,H17c), C13(H13a,H13b,H13c), C33(H33a,H33b,H33c)
2.d Idealised tetrahedral OH refined as rotating group:
 O3(H3)
;
_olex2_submission_special_instructions 'No special instructions were received'
_oxdiff_exptl_absorpt_empirical_details
;
Empirical correction (ABSPACK) includes:
- Absorption correction using spherical harmonics
- Frame scaling
;
_oxdiff_exptl_absorpt_empirical_full_max 1.379
_oxdiff_exptl_absorpt_empirical_full_min 0.709

loop_
_space_group_symop_operation_xyz
'x, y, z'
'-x, -y, -z'

loop_
_atom_site_label
_atom_site_type_symbol
_atom_site_fract_x
_atom_site_fract_y
_atom_site_fract_z
_atom_site_U_iso_or_equiv
_atom_site_adp_type
_atom_site_occupancy
_atom_site_site_symmetry_order
_atom_site_calc_flag
_atom_site_refinement_flags_posn
Cl1 Cl 1.43999(6) 1.56444(4) 1.21365(3) 0.03311(14) Uani 1 1 d .
O4 O 0.21504(16) -0.11379(12) 0.31984(7) 0.0258(3) Uani 1 1 d .
O1 O 1.22280(16) 0.64608(13) 0.74657(7) 0.0266(3) Uani 1 1 d .
O3 O 0.49325(16) 0.28931(12) 0.44569(8) 0.0264(3) Uani 1 1 d .
H3 H 0.5840 0.3174 0.4691 0.040 Uiso 1 1 calc GR
O2 O 0.98177(17) 0.71034(14) 0.68844(8) 0.0319(3) Uani 1 1 d .
N3 N 0.79830(19) 0.28232(14) 0.50834(8) 0.0219(3) Uani 1 1 d .
N1 N 1.2749(2) 1.08406(15) 1.00741(9) 0.0248(3) Uani 1 1 d .
N2 N 1.35741(19) 1.08087(14) 0.95411(8) 0.0230(3) Uani 1 1 d .
C24 C 0.4963(2) 0.16071(17) 0.42177(10) 0.0218(3) Uani 1 1 d .
C7 C 1.3143(2) 0.96726(17) 0.90251(10) 0.0217(3) Uani 1 1 d .
C16 C 0.9388(2) 0.44626(16) 0.60402(10) 0.0211(3) Uani 1 1 d .
C23 C 0.6397(2) 0.09478(16) 0.43803(10) 0.0210(3) Uani 1 1 d .
C21 C 1.2381(2) 0.48395(17) 0.62368(10) 0.0225(3) Uani 1 1 d .
H21 H 1.3347 0.5287 0.6500 0.027 Uiso 1 1 calc R
C5 C 1.4414(2) 1.30467(17) 1.04206(10) 0.0234(4) Uani 1 1 d .
H5 H 1.4951 1.2988 0.9999 0.028 Uiso 1 1 calc R
C20 C 1.2452(2) 0.38676(17) 0.56863(11) 0.0241(4) Uani 1 1 d .
H20 H 1.3463 0.3664 0.5576 0.029 Uiso 1 1 calc R
C4 C 1.3237(2) 1.20148(17) 1.05656(10) 0.0225(3) Uani 1 1 d .
C26 C 0.3495(2) -0.03812(18) 0.35739(10) 0.0228(4) Uani 1 1 d .
C6 C 1.4773(2) 1.41611(18) 1.09137(10) 0.0251(4) Uani 1 1 d .
H6 H 1.5551 1.4856 1.0824 0.030 Uiso 1 1 calc R
C18 C 0.9483(2) 0.34615(16) 0.54827(10) 0.0204(3) Uani 1 1 d .
C1 C 1.3960(2) 1.42282(18) 1.15425(10) 0.0245(4) Uani 1 1 d .
C27 C 0.4917(2) -0.10455(17) 0.37190(10) 0.0245(4) Uani 1 1 d .
H27 H 0.4900 -0.1928 0.3547 0.029 Uiso 1 1 calc R
C12 C 1.4044(2) 0.96677(17) 0.84145(10) 0.0229(4) Uani 1 1 d .
C15 C 1.0855(2) 0.51485(16) 0.63976(10) 0.0206(3) Uani 1 1 d .
C19 C 1.1005(2) 0.31990(17) 0.53004(11) 0.0242(4) Uani 1 1 d .
H19 H 1.1048 0.2570 0.4917 0.029 Uiso 1 1 calc R
C3 C 1.2452(2) 1.20908(18) 1.11973(11) 0.0255(4) Uani 1 1 d .
H3A H 1.1674 1.1396 1.1288 0.031 Uiso 1 1 calc R
C11 C 1.3657(2) 0.85962(18) 0.78782(10) 0.0242(4) Uani 1 1 d .
H11 H 1.4206 0.8575 0.7459 0.029 Uiso 1 1 calc R
C28 C 0.6338(2) -0.03927(17) 0.41159(10) 0.0240(4) Uani 1 1 d .
H28 H 0.7279 -0.0841 0.4212 0.029 Uiso 1 1 calc R
C17 C 0.7729(2) 0.46960(18) 0.62342(11) 0.0257(4) Uani 1 1 d .
H17A H 0.7241 0.5336 0.5888 0.038 Uiso 1 1 calc GR
H17B H 0.7858 0.5037 0.6751 0.038 Uiso 1 1 calc GR
H17C H 0.7031 0.3863 0.6187 0.038 Uiso 1 1 calc GR
C14 C 1.0848(2) 0.63262(17) 0.69229(10) 0.0232(4) Uani 1 1 d .
C25 C 0.3514(2) 0.09583(17) 0.38071(10) 0.0233(4) Uani 1 1 d .
H25 H 0.2579 0.1409 0.3691 0.028 Uiso 1 1 calc R
C10 C 1.2457(2) 0.75747(18) 0.79762(11) 0.0249(4) Uani 1 1 d .
C8 C 1.1925(2) 0.86345(18) 0.91119(11) 0.0264(4) Uani 1 1 d .
H8 H 1.1341 0.8658 0.9520 0.032 Uiso 1 1 calc R
C22 C 0.7884(2) 0.15972(17) 0.48229(10) 0.0233(4) Uani 1 1 d .
H22 H 0.8802 0.1122 0.4925 0.028 Uiso 1 1 calc R
C9 C 1.1589(2) 0.75654(18) 0.85847(11) 0.0276(4) Uani 1 1 d .
H9 H 1.0797 0.6859 0.8641 0.033 Uiso 1 1 calc R
C2 C 1.2813(2) 1.31998(19) 1.17018(11) 0.0261(4) Uani 1 1 d .
H2 H 1.2299 1.3247 1.2132 0.031 Uiso 1 1 calc R
C29 C 0.0657(2) -0.05261(18) 0.29717(11) 0.0268(4) Uani 1 1 d .
H29A H 0.0843 0.0229 0.2641 0.032 Uiso 1 1 calc R
H29B H 0.0251 -0.0207 0.3418 0.032 Uiso 1 1 calc R
C13 C 1.5383(3) 1.07590(19) 0.83298(12) 0.0306(4) Uani 1 1 d .
H13A H 1.4909 1.1585 0.8206 0.046 Uiso 1 1 calc GR
H13B H 1.5958 1.0515 0.7927 0.046 Uiso 1 1 calc GR
H13C H 1.6138 1.0876 0.8803 0.046 Uiso 1 1 calc GR
C31 C -0.0013(2) -0.21410(19) 0.18318(11) 0.0298(4) Uani 1 1 d .
H31A H 0.1067 -0.2448 0.1975 0.036 Uiso 1 1 calc R
H31B H 0.0090 -0.1410 0.1476 0.036 Uiso 1 1 calc R
C30 C -0.0565(2) -0.16080(19) 0.25455(11) 0.0276(4) Uani 1 1 d .
H30A H -0.1611 -0.1245 0.2399 0.033 Uiso 1 1 calc R
H30B H -0.0735 -0.2348 0.2888 0.033 Uiso 1 1 calc R
C32 C -0.1184(3) -0.32967(19) 0.14228(11) 0.0314(4) Uani 1 1 d .
H32A H -0.1358 -0.4002 0.1786 0.038 Uiso 1 1 calc R
H32B H -0.2238 -0.2973 0.1238 0.038 Uiso 1 1 calc R
C33 C -0.0518(3) -0.3880(2) 0.07484(12) 0.0376(5) Uani 1 1 d .
H33A H -0.0351 -0.3187 0.0385 0.056 Uiso 1 1 calc GR
H33B H -0.1294 -0.4591 0.0505 0.056 Uiso 1 1 calc GR
H33C H 0.0509 -0.4229 0.0931 0.056 Uiso 1 1 calc GR

loop_
_atom_site_aniso_label
_atom_site_aniso_U_11
_atom_site_aniso_U_22
_atom_site_aniso_U_33
_atom_site_aniso_U_23
_atom_site_aniso_U_13
_atom_site_aniso_U_12
Cl1 0.0454(3) 0.0238(2) 0.0304(3) -0.00492(18) 0.0076(2) 0.0020(2)
O4 0.0257(7) 0.0214(6) 0.0277(7) -0.0009(5) -0.0023(5) 0.0008(5)
O1 0.0283(7) 0.0226(6) 0.0268(7) -0.0064(5) -0.0047(5) 0.0063(5)
O3 0.0266(7) 0.0174(6) 0.0346(8) -0.0040(5) 0.0016(6) 0.0046(5)
O2 0.0319(8) 0.0276(7) 0.0343(8) -0.0069(6) -0.0044(6) 0.0100(6)
N3 0.0280(8) 0.0180(6) 0.0190(7) 0.0003(5) 0.0019(6) 0.0016(6)
N1 0.0288(8) 0.0236(7) 0.0215(7) -0.0004(6) 0.0025(6) 0.0025(6)
N2 0.0260(8) 0.0209(7) 0.0219(7) 0.0005(6) 0.0030(6) 0.0029(6)
C24 0.0285(9) 0.0183(7) 0.0192(8) 0.0008(6) 0.0055(7) 0.0027(7)
C7 0.0227(9) 0.0190(7) 0.0225(8) -0.0009(6) -0.0005(7) 0.0036(7)
C16 0.0270(9) 0.0164(7) 0.0206(8) 0.0016(6) 0.0056(7) 0.0029(6)
C23 0.0249(9) 0.0186(7) 0.0197(8) -0.0004(6) 0.0037(7) 0.0028(7)
C21 0.0230(9) 0.0203(7) 0.0230(8) 0.0036(6) -0.0003(7) 0.0022(7)
C5 0.0272(9) 0.0222(8) 0.0219(8) 0.0035(6) 0.0060(7) 0.0044(7)
C20 0.0256(9) 0.0228(8) 0.0251(9) 0.0015(7) 0.0049(7) 0.0068(7)
C4 0.0232(9) 0.0216(8) 0.0221(8) 0.0013(6) 0.0009(7) 0.0043(7)
C26 0.0262(9) 0.0235(8) 0.0178(8) 0.0008(6) 0.0018(7) 0.0005(7)
C6 0.0311(10) 0.0219(8) 0.0221(9) 0.0021(7) 0.0036(7) 0.0023(7)
C18 0.0251(9) 0.0166(7) 0.0187(8) -0.0002(6) 0.0009(6) 0.0015(6)
C1 0.0282(9) 0.0210(8) 0.0234(9) 0.0014(6) 0.0001(7) 0.0050(7)
C27 0.0310(10) 0.0174(7) 0.0238(9) -0.0023(6) 0.0012(7) 0.0018(7)
C12 0.0270(9) 0.0208(8) 0.0204(8) 0.0015(6) 0.0014(7) 0.0039(7)
C15 0.0261(9) 0.0165(7) 0.0184(8) 0.0017(6) 0.0011(6) 0.0025(6)
C19 0.0316(10) 0.0184(7) 0.0233(9) 0.0016(6) 0.0047(7) 0.0049(7)
C3 0.0258(9) 0.0234(8) 0.0271(9) 0.0005(7) 0.0045(7) 0.0012(7)
C11 0.0272(9) 0.0252(8) 0.0197(8) -0.0009(6) 0.0012(7) 0.0049(7)
C28 0.0260(9) 0.0199(8) 0.0256(9) 0.0002(6) 0.0015(7) 0.0045(7)
C17 0.0257(9) 0.0246(8) 0.0259(9) -0.0030(7) 0.0036(7) -0.0004(7)
C14 0.0271(9) 0.0208(8) 0.0205(8) 0.0012(6) 0.0015(7) 0.0008(7)
C25 0.0228(9) 0.0230(8) 0.0238(9) -0.0006(6) 0.0023(7) 0.0034(7)
C10 0.0279(9) 0.0214(8) 0.0237(9) -0.0047(6) -0.0041(7) 0.0070(7)
C8 0.0249(9) 0.0252(8) 0.0292(10) 0.0009(7) 0.0047(7) 0.0018(7)
C22 0.0270(9) 0.0201(8) 0.0228(8) 0.0024(6) 0.0033(7) 0.0028(7)
C9 0.0252(10) 0.0234(8) 0.0335(10) -0.0022(7) 0.0037(8) 0.0013(7)
C2 0.0260(10) 0.0290(9) 0.0239(9) -0.0014(7) 0.0056(7) 0.0040(7)
C29 0.0275(10) 0.0243(8) 0.0277(9) 0.0030(7) 0.0010(7) 0.0045(7)
C13 0.0387(11) 0.0241(8) 0.0276(10) 0.0000(7) 0.0059(8) -0.0051(8)
C31 0.0306(10) 0.0293(9) 0.0269(9) 0.0026(7) -0.0024(8) 0.0020(8)
C30 0.0247(9) 0.0271(9) 0.0296(10) 0.0045(7) -0.0002(7) 0.0027(7)
C32 0.0327(11) 0.0265(9) 0.0311(10) 0.0029(7) -0.0040(8) -0.0010(8)
C33 0.0421(12) 0.0338(10) 0.0343(11) -0.0025(9) -0.0019(9) 0.0043(10)

loop_
_atom_type_symbol
_atom_type_description
_atom_type_scat_dispersion_real
_atom_type_scat_dispersion_imag
_atom_type_scat_source
C C 0.0033 0.0016 'International Tables Vol C Tables 4.2.6.8 and 6.1.1.4'
H H 0.0000 0.0000 'International Tables Vol C Tables 4.2.6.8 and 6.1.1.4'
Cl Cl 0.1484 0.1585 'International Tables Vol C Tables 4.2.6.8 and 6.1.1.4'
N N 0.0061 0.0033 'International Tables Vol C Tables 4.2.6.8 and 6.1.1.4'
O O 0.0106 0.0060 'International Tables Vol C Tables 4.2.6.8 and 6.1.1.4'

loop_
_geom_angle_atom_site_label_1
_geom_angle_atom_site_label_2
_geom_angle_atom_site_label_3
_geom_angle
C26 O4 C29 119.27(13)
C14 O1 C10 118.07(13)
C24 O3 H3 109.5
C22 N3 C18 121.04(16)
N2 N1 C4 112.45(15)
N1 N2 C7 115.44(15)
O3 C24 C23 121.26(16)
O3 C24 C25 117.57(16)
C25 C24 C23 121.17(15)
C12 C7 N2 114.98(16)
C8 C7 N2 123.51(16)
C8 C7 C12 121.51(15)
C18 C16 C17 118.98(16)
C15 C16 C18 117.52(16)
C15 C16 C17 123.47(15)
C24 C23 C28 118.22(16)
C24 C23 C22 121.51(15)
C28 C23 C22 120.25(16)
C20 C21 H21 120.0
C20 C21 C15 120.04(17)
C15 C21 H21 120.0
C4 C5 H5 120.3
C6 C5 H5 120.3
C6 C5 C4 119.30(17)
C21 C20 H20 120.2
C21 C20 C19 119.55(17)
C19 C20 H20 120.2
C5 C4 N1 123.24(16)
C3 C4 N1 116.27(16)
C3 C4 C5 120.48(15)
O4 C26 C27 114.72(15)
O4 C26 C25 124.49(16)
C25 C26 C27 120.78(17)
C5 C6 H6 120.2
C5 C6 C1 119.50(18)
C1 C6 H6 120.2
N3 C18 C16 117.50(15)
C19 C18 N3 121.83(14)
C19 C18 C16 120.49(16)
C6 C1 Cl1 118.55(14)
C2 C1 Cl1 119.65(14)
C2 C1 C6 121.81(16)
C26 C27 H27 120.1
C28 C27 C26 119.83(15)
C28 C27 H27 120.1
C7 C12 C11 117.82(17)
C7 C12 C13 121.78(15)
C11 C12 C13 120.40(16)
C16 C15 C21 121.69(15)
C16 C15 C14 120.67(16)
C21 C15 C14 117.46(16)
C20 C19 C18 120.60(16)
C20 C19 H19 119.7
C18 C19 H19 119.7
C4 C3 H3A 119.6
C4 C3 C2 120.79(18)
C2 C3 H3A 119.6
C12 C11 H11 120.1
C10 C11 C12 119.83(17)
C10 C11 H11 120.1
C23 C28 H28 119.4
C27 C28 C23 121.14(17)
C27 C28 H28 119.4
C16 C17 H17A 109.5
C16 C17 H17B 109.5
C16 C17 H17C 109.5
H17A C17 H17B 109.5
H17A C17 H17C 109.5
H17B C17 H17C 109.5
O1 C14 C15 111.12(15)
O2 C14 O1 122.05(15)
O2 C14 C15 126.80(17)
C24 C25 C26 118.80(17)
C24 C25 H25 120.6
C26 C25 H25 120.6
C11 C10 O1 117.53(16)
C11 C10 C9 122.41(16)
C9 C10 O1 119.85(17)
C7 C8 H8 120.1
C9 C8 C7 119.73(18)
C9 C8 H8 120.1
N3 C22 C23 122.17(17)
N3 C22 H22 118.9
C23 C22 H22 118.9
C10 C9 C8 118.66(18)
C10 C9 H9 120.7
C8 C9 H9 120.7
C1 C2 C3 118.09(17)
C1 C2 H2 121.0
C3 C2 H2 121.0
O4 C29 H29A 110.5
O4 C29 H29B 110.5
O4 C29 C30 106.23(14)
H29A C29 H29B 108.7
C30 C29 H29A 110.5
C30 C29 H29B 110.5
C12 C13 H13A 109.5
C12 C13 H13B 109.5
C12 C13 H13C 109.5
H13A C13 H13B 109.5
H13A C13 H13C 109.5
H13B C13 H13C 109.5
H31A C31 H31B 107.7
C30 C31 H31A 108.8
C30 C31 H31B 108.8
C30 C31 C32 113.79(16)
C32 C31 H31A 108.8
C32 C31 H31B 108.8
C29 C30 C31 113.18(16)
C29 C30 H30A 108.9
C29 C30 H30B 108.9
C31 C30 H30A 108.9
C31 C30 H30B 108.9
H30A C30 H30B 107.8
C31 C32 H32A 109.2
C31 C32 H32B 109.2
H32A C32 H32B 107.9
C33 C32 C31 112.22(17)
C33 C32 H32A 109.2
C33 C32 H32B 109.2
C32 C33 H33A 109.5
C32 C33 H33B 109.5
C32 C33 H33C 109.5
H33A C33 H33B 109.5
H33A C33 H33C 109.5
H33B C33 H33C 109.5

loop_
_geom_bond_atom_site_label_1
_geom_bond_atom_site_label_2
_geom_bond_distance
Cl1 C1 1.7338(18)
O4 C26 1.359(2)
O4 C29 1.435(2)
O1 C14 1.365(2)
O1 C10 1.410(2)
O3 H3 0.8200
O3 C24 1.3561(18)
O2 C14 1.204(2)
N3 C18 1.417(2)
N3 C22 1.298(2)
N1 N2 1.249(2)
N1 C4 1.444(2)
N2 C7 1.435(2)
C24 C23 1.406(2)
C24 C25 1.397(2)
C7 C12 1.405(2)
C7 C8 1.399(3)
C16 C18 1.419(2)
C16 C15 1.390(2)
C16 C17 1.506(2)
C23 C28 1.412(2)
C23 C22 1.442(3)
C21 H21 0.9300
C21 C20 1.385(2)
C21 C15 1.401(2)
C5 H5 0.9300
C5 C4 1.399(3)
C5 C6 1.391(2)
C20 H20 0.9300
C20 C19 1.388(3)
C4 C3 1.382(3)
C26 C27 1.398(2)
C26 C25 1.398(2)
C6 H6 0.9300
C6 C1 1.391(3)
C18 C19 1.397(2)
C1 C2 1.388(3)
C27 H27 0.9300
C27 C28 1.373(2)
C12 C11 1.406(2)
C12 C13 1.500(3)
C15 C14 1.498(2)
C19 H19 0.9300
C3 H3A 0.9300
C3 C2 1.399(2)
C11 H11 0.9300
C11 C10 1.382(3)
C28 H28 0.9300
C17 H17A 0.9600
C17 H17B 0.9600
C17 H17C 0.9600
C25 H25 0.9300
C10 C9 1.383(3)
C8 H8 0.9300
C8 C9 1.393(2)
C22 H22 0.9300
C9 H9 0.9300
C2 H2 0.9300
C29 H29A 0.9700
C29 H29B 0.9700
C29 C30 1.515(3)
C13 H13A 0.9600
C13 H13B 0.9600
C13 H13C 0.9600
C31 H31A 0.9700
C31 H31B 0.9700
C31 C30 1.520(3)
C31 C32 1.532(3)
C30 H30A 0.9700
C30 H30B 0.9700
C32 H32A 0.9700
C32 H32B 0.9700
C32 C33 1.526(3)
C33 H33A 0.9600
C33 H33B 0.9600
C33 H33C 0.9600
